data_7211372
loop_
_publ_author_name
'Gu, Jin-Zhong'
'Kirillov, Alexander M.'
'Wu, Jiang'
'Lv, Dong-Yu'
'Tang, Yu'
'Wu, Jin-Cai'

_publ_section_title
;
 Synthesis, structural versatility, luminescent and magnetic properties of
 a series of coordination polymers constructed from
 biphenyl-2,4,4&#x2032;-tricarboxylate and different N-donor ligands
;
_journal_issue 47
_journal_name_full CrystEngComm
_journal_page_first 10287
_journal_paper_doi 10.1039/c3ce41457d
_journal_volume 15
_journal_year 2013
_chemical_formula_sum 'C30 H32 Cd3 O21'
_chemical_formula_weight 1065.76
_chemical_name_systematic
;
?
;
_space_group_IT_number 15
_symmetry_cell_setting monoclinic
_symmetry_space_group_name_Hall '-I 2ya'
_symmetry_space_group_name_H-M 'I 1 2/a 1'
_atom_sites_solution_hydrogens geom
_atom_sites_solution_primary direct
_atom_sites_solution_secondary difmap
_audit_creation_method SHELXL-97
_cell_angle_alpha 90.00
_cell_angle_beta 95.02
_cell_angle_gamma 90.00
_cell_formula_units_Z 8
_cell_length_a 26.273
_cell_length_b 10.799
_cell_length_c 25.051
_cell_measurement_temperature 293(2)
_cell_volume 7080.260
_computing_cell_refinement 'Bruker SAINT'
_computing_data_collection 'Bruker APEX2'
_computing_data_reduction 'Bruker SAINT'
_computing_molecular_graphics 'Bruker SHELXTL'
_computing_publication_material 'Bruker SHELXTL'
_computing_structure_refinement 'SHELXL-97 (Sheldrick, 2008)'
_computing_structure_solution 'SHELXS-97 (Sheldrick, 2008)'
_diffrn_ambient_temperature 293(2)
_diffrn_measured_fraction_theta_full 0.998
_diffrn_measured_fraction_theta_max 0.998
_diffrn_measurement_device_type 'Bruker APEX-II CCD'
_diffrn_measurement_method '\f and \w scans'
_diffrn_radiation_monochromator graphite
_diffrn_radiation_source 'fine-focus sealed tube'
_diffrn_radiation_type MoK\a
_diffrn_radiation_wavelength 0.71073
_diffrn_reflns_av_R_equivalents 0.0326
_diffrn_reflns_av_sigmaI/netI 0.0274
_diffrn_reflns_limit_h_max 31
_diffrn_reflns_limit_h_min -31
_diffrn_reflns_limit_k_max 12
_diffrn_reflns_limit_k_min -13
_diffrn_reflns_limit_l_max 30
_diffrn_reflns_limit_l_min -27
_diffrn_reflns_number 24862
_diffrn_reflns_theta_full 25.50
_diffrn_reflns_theta_max 25.50
_diffrn_reflns_theta_min 3.00
_exptl_absorpt_coefficient_mu 1.874
_exptl_absorpt_correction_T_max 0.7056
_exptl_absorpt_correction_T_min 0.6032
_exptl_absorpt_correction_type multi-scan
_exptl_crystal_colour colorless
_exptl_crystal_density_diffrn 2.000
_exptl_crystal_density_method 'not measured'
_exptl_crystal_description block
_exptl_crystal_F_000 4192
_exptl_crystal_size_max 0.30
_exptl_crystal_size_mid 0.22
_exptl_crystal_size_min 0.20
_refine_diff_density_max 1.005
_refine_diff_density_min -1.352
_refine_diff_density_rms 0.084
_refine_ls_extinction_method none
_refine_ls_goodness_of_fit_ref 1.060
_refine_ls_hydrogen_treatment constr
_refine_ls_matrix_type full
_refine_ls_number_parameters 489
_refine_ls_number_reflns 6565
_refine_ls_number_restraints 1
_refine_ls_restrained_S_all 1.065
_refine_ls_R_factor_all 0.0294
_refine_ls_R_factor_gt 0.0259
_refine_ls_shift/su_max 0.007
_refine_ls_shift/su_mean 0.000
_refine_ls_structure_factor_coef Fsqd
_refine_ls_weighting_details 'calc w=1/[\s^2^(Fo^2^)+(0.0321P)^2^+12.4066P] where P=(Fo^2^+2Fc^2^)/3'
_refine_ls_weighting_scheme calc
_refine_ls_wR_factor_gt 0.0648
_refine_ls_wR_factor_ref 0.0668
_reflns_number_gt 5924
_reflns_number_total 6565
_reflns_threshold_expression >2sigma(I)
_cod_data_source_file c3ce41457d.txt
_cod_data_source_block 161-7cd
_cod_depositor_comments
;
The following automatic conversions were performed:

'_symmetry_cell_setting' value 'Monoclinic' changed to 'monoclinic'
according to /home/saulius/struct/CIF-dictionaries/cif_core.dic
dictionary named 'cif_core.dic' version 2.4.2 from 2011-04-26.

Automatic conversion script
Id: cif_fix_values 1891 2012-01-12 08:04:46Z andrius 
;
_cod_original_cell_volume 7080.3
_cod_original_sg_symbol_H-M I2/a
_cod_database_code 7211372

loop_
_symmetry_equiv_pos_as_xyz
'x, y, z'
'-x+1/2, y, -z'
'x+1/2, y+1/2, z+1/2'
'-x+1, y+1/2, -z+1/2'
'-x, -y, -z'
'x-1/2, -y, z'
'-x+1/2, -y+1/2, -z+1/2'
'x, -y+1/2, z+1/2'

loop_
_atom_site_label
_atom_site_type_symbol
_atom_site_fract_x
_atom_site_fract_y
_atom_site_fract_z
_atom_site_U_iso_or_equiv
_atom_site_adp_type
_atom_site_occupancy
_atom_site_symmetry_multiplicity
_atom_site_calc_flag
_atom_site_refinement_flags
Cd1 Cd 0.616118(8) 0.326859(19) 1.017567(8) 0.02185(7) Uani 1 1 d U
Cd2 Cd 0.5000 0.5000 1.0000 0.02087(8) Uani 1 2 d S
Cd3 Cd 0.771894(9) 0.892636(19) 0.788571(8) 0.02432(7) Uani 1 1 d .
Cd4 Cd 0.7500 0.00085(3) 1.0000 0.04315(11) Uani 1 2 d S
O1 O 0.63966(9) 0.4710(2) 0.95751(9) 0.0338(5) Uani 1 1 d .
O2 O 0.55744(9) 0.42842(19) 0.94278(8) 0.0288(5) Uani 1 1 d U
O3 O 0.70767(10) 0.8280(2) 0.84884(9) 0.0431(6) Uani 1 1 d .
O4 O 0.69798(8) 0.77147(19) 0.76498(8) 0.0282(5) Uani 1 1 d .
O5 O 0.57279(10) 0.9942(2) 0.56042(9) 0.0404(6) Uani 1 1 d .
O6 O 0.61499(12) 1.1326(3) 0.61084(11) 0.0562(8) Uani 1 1 d .
O7 O 0.65669(9) 0.17261(19) 0.97581(8) 0.0311(5) Uani 1 1 d .
O8 O 0.72199(9) 0.1247(2) 0.93056(9) 0.0340(5) Uani 1 1 d .
O9 O 0.65603(9) 0.49012(19) 0.73081(9) 0.0293(5) Uani 1 1 d .
O10 O 0.72419(8) 0.4804(2) 0.78826(9) 0.0308(5) Uani 1 1 d .
O11 O 0.44415(9) -0.1967(2) 0.96381(10) 0.0379(6) Uani 1 1 d .
O12 O 0.51699(10) -0.3057(2) 0.97762(10) 0.0394(6) Uani 1 1 d .
O13 O 0.70511(13) 0.3469(3) 1.04934(14) 0.0787(11) Uani 1 1 d .
H1W H 0.6791 0.3532 1.0671 0.094 Uiso 1 1 d R
H2W H 0.7253 0.2858 1.0548 0.094 Uiso 1 1 d R
O14 O 0.81954(11) 0.7934(3) 0.85581(11) 0.0556(7) Uani 1 1 d .
H3W H 0.8068 0.7243 0.8639 0.067 Uiso 1 1 d R
H4W H 0.8195 0.8419 0.8825 0.067 Uiso 1 1 d R
O15 O 0.75090(12) 1.0707(2) 0.82719(11) 0.0568(8) Uani 1 1 d .
H5W H 0.7665 1.1382 0.8224 0.068 Uiso 1 1 d R
H6W H 0.7422 1.0866 0.8583 0.068 Uiso 1 1 d R
O16 O 0.78991(14) -0.1635(3) 1.04448(11) 0.0683(10) Uani 1 1 d .
H7W H 0.7905 -0.1661 1.0784 0.082 Uiso 1 1 d R
H8W H 0.8115 -0.1949 1.0250 0.082 Uiso 1 1 d R
O17 O 0.81820(14) -0.0417(3) 0.94748(14) 0.0782(10) Uani 1 1 d .
H9W H 0.8250 0.0183 0.9689 0.094 Uiso 1 1 d R
H10W H 0.8469 -0.0530 0.9504 0.094 Uiso 1 1 d R
O18 O 0.80109(11) 0.2872(2) 0.81188(13) 0.0620(8) Uani 1 1 d .
H11W H 0.8255 0.3102 0.8342 0.074 Uiso 1 1 d R
H12W H 0.7787 0.3431 0.8049 0.074 Uiso 1 1 d R
O19 O 0.77650(16) 0.5625(3) 0.88372(15) 0.0923(13) Uani 1 1 d .
H13W H 0.7606 0.5380 0.8546 0.111 Uiso 1 1 d R
H14W H 0.7821 0.4989 0.9033 0.111 Uiso 1 1 d R
O20 O 0.87555(17) 0.0785(4) 0.87893(17) 0.1133(16) Uani 1 1 d .
H15W H 0.8663 0.0583 0.8468 0.136 Uiso 1 1 d R
H16W H 0.8953 0.1125 0.9034 0.136 Uiso 1 1 d R
O21 O 0.8670(3) 0.7240(5) 0.9760(2) 0.175(3) Uani 1 1 d .
H17W H 0.8840 0.6627 0.9659 0.210 Uiso 1 1 d R
H18W H 0.8407 0.7411 0.9551 0.210 Uiso 1 1 d R
C1 C 0.59724(13) 0.4841(3) 0.93048(12) 0.0265(7) Uani 1 1 d .
C2 C 0.59412(11) 0.5658(3) 0.88215(11) 0.0225(6) Uani 1 1 d .
C3 C 0.54894(12) 0.5768(3) 0.84953(13) 0.0332(8) Uani 1 1 d .
H3 H 0.5202 0.5331 0.8578 0.040 Uiso 1 1 calc R
C4 C 0.54640(13) 0.6519(3) 0.80498(14) 0.0374(8) Uani 1 1 d .
H4 H 0.5157 0.6584 0.7837 0.045 Uiso 1 1 calc R
C5 C 0.58893(12) 0.7187(3) 0.79103(12) 0.0264(7) Uani 1 1 d .
C6 C 0.63505(11) 0.7059(3) 0.82370(11) 0.0205(6) Uani 1 1 d .
C7 C 0.63693(11) 0.6305(3) 0.86875(11) 0.0212(6) Uani 1 1 d .
H7 H 0.6674 0.6232 0.8904 0.025 Uiso 1 1 calc R
C8 C 0.68290(11) 0.7719(3) 0.81175(12) 0.0235(6) Uani 1 1 d .
C9 C 0.58493(12) 0.8020(3) 0.74390(12) 0.0280(7) Uani 1 1 d .
C10 C 0.59736(14) 0.9263(3) 0.74945(13) 0.0367(8) Uani 1 1 d .
H10 H 0.6057 0.9589 0.7835 0.044 Uiso 1 1 calc R
C11 C 0.59755(14) 1.0027(3) 0.70511(13) 0.0367(8) Uani 1 1 d .
H11 H 0.6063 1.0857 0.7094 0.044 Uiso 1 1 calc R
C12 C 0.58467(12) 0.9554(3) 0.65417(12) 0.0275(7) Uani 1 1 d .
C13 C 0.56942(13) 0.8332(3) 0.64884(13) 0.0337(8) Uani 1 1 d .
H13 H 0.5588 0.8019 0.6151 0.040 Uiso 1 1 calc R
C14 C 0.56978(13) 0.7568(3) 0.69334(13) 0.0345(8) Uani 1 1 d .
H14 H 0.5598 0.6745 0.6892 0.041 Uiso 1 1 calc R
C15 C 0.59056(13) 1.0336(3) 0.60601(13) 0.0336(8) Uani 1 1 d .
C16 C 0.67789(12) 0.1698(2) 0.93333(12) 0.0216(6) Uani 1 1 d .
C17 C 0.65079(11) 0.2198(2) 0.88230(11) 0.0193(6) Uani 1 1 d .
C18 C 0.67582(11) 0.3043(3) 0.85184(12) 0.0220(6) Uani 1 1 d .
H18 H 0.7092 0.3269 0.8629 0.026 Uiso 1 1 calc R
C19 C 0.65206(12) 0.3552(3) 0.80549(12) 0.0233(6) Uani 1 1 d .
C20 C 0.60190(12) 0.3216(3) 0.78957(13) 0.0288(7) Uani 1 1 d .
H20 H 0.5852 0.3563 0.7589 0.035 Uiso 1 1 calc R
C21 C 0.57698(12) 0.2370(3) 0.81927(13) 0.0296(7) Uani 1 1 d .
H21 H 0.5436 0.2148 0.8080 0.036 Uiso 1 1 calc R
C22 C 0.60066(11) 0.1837(3) 0.86592(12) 0.0222(6) Uani 1 1 d .
C23 C 0.67856(12) 0.4474(3) 0.77284(12) 0.0232(6) Uani 1 1 d .
C24 C 0.57325(11) 0.0856(3) 0.89328(12) 0.0223(6) Uani 1 1 d .
C25 C 0.52411(12) 0.1041(3) 0.90824(13) 0.0295(7) Uani 1 1 d .
H25 H 0.5089 0.1815 0.9034 0.035 Uiso 1 1 calc R
C26 C 0.49769(12) 0.0093(3) 0.93013(14) 0.0297(7) Uani 1 1 d .
H26 H 0.4646 0.0230 0.9394 0.036 Uiso 1 1 calc R
C27 C 0.51988(12) -0.1061(3) 0.93843(12) 0.0258(7) Uani 1 1 d .
C28 C 0.56922(13) -0.1244(3) 0.92437(14) 0.0319(7) Uani 1 1 d .
H28 H 0.5848 -0.2011 0.9302 0.038 Uiso 1 1 calc R
C29 C 0.59538(13) -0.0301(3) 0.90184(13) 0.0300(7) Uani 1 1 d .
H29 H 0.6283 -0.0442 0.8922 0.036 Uiso 1 1 calc R
C30 C 0.49126(13) -0.2109(3) 0.96193(12) 0.0288(7) Uani 1 1 d .

loop_
_atom_site_aniso_label
_atom_site_aniso_U_11
_atom_site_aniso_U_22
_atom_site_aniso_U_33
_atom_site_aniso_U_23
_atom_site_aniso_U_13
_atom_site_aniso_U_12
Cd1 0.02607(13) 0.01972(12) 0.02059(12) 0.00071(8) 0.00669(9) -0.00094(8)
Cd2 0.02392(17) 0.01810(15) 0.02126(16) 0.00317(11) 0.00571(12) -0.00111(11)
Cd3 0.02976(13) 0.02097(12) 0.02317(12) 0.00137(8) 0.00767(9) -0.00770(9)
Cd4 0.0754(3) 0.0315(2) 0.02011(18) 0.000 -0.00977(18) 0.000
O1 0.0389(14) 0.0340(12) 0.0292(12) 0.0113(10) 0.0063(10) -0.0015(10)
O2 0.0408(13) 0.0233(11) 0.0245(11) 0.0012(8) 0.0157(9) -0.0059(9)
O3 0.0439(15) 0.0561(16) 0.0295(13) -0.0036(11) 0.0052(11) -0.0271(12)
O4 0.0335(12) 0.0260(11) 0.0274(12) 0.0000(9) 0.0159(9) -0.0043(9)
O5 0.0470(16) 0.0511(15) 0.0220(12) 0.0064(10) -0.0022(11) 0.0093(12)
O6 0.069(2) 0.0573(17) 0.0396(15) 0.0229(13) -0.0127(14) -0.0247(15)
O7 0.0457(14) 0.0276(12) 0.0215(11) 0.0033(9) 0.0120(10) 0.0057(10)
O8 0.0304(13) 0.0454(14) 0.0264(12) 0.0088(10) 0.0043(9) 0.0113(11)
O9 0.0338(13) 0.0273(11) 0.0271(12) 0.0086(9) 0.0052(10) -0.0043(9)
O10 0.0286(12) 0.0316(12) 0.0323(13) 0.0080(9) 0.0040(10) -0.0099(9)
O11 0.0333(14) 0.0341(13) 0.0480(15) 0.0072(11) 0.0134(11) -0.0106(10)
O12 0.0430(15) 0.0228(12) 0.0547(16) 0.0127(11) 0.0178(12) -0.0046(10)
O13 0.056(2) 0.092(2) 0.082(2) -0.039(2) -0.0265(18) 0.0227(18)
O14 0.0554(18) 0.0662(19) 0.0446(16) 0.0133(14) 0.0004(13) 0.0092(15)
O15 0.089(2) 0.0300(14) 0.0588(18) -0.0055(12) 0.0472(16) -0.0055(14)
O16 0.104(3) 0.068(2) 0.0310(15) 0.0034(14) -0.0084(15) 0.0295(18)
O17 0.082(3) 0.082(2) 0.071(2) -0.0089(19) 0.0049(19) 0.033(2)
O18 0.0501(18) 0.0377(15) 0.097(2) 0.0102(15) -0.0009(16) -0.0027(13)
O19 0.116(3) 0.077(2) 0.077(3) -0.002(2) -0.030(2) 0.011(2)
O20 0.123(4) 0.117(3) 0.091(3) 0.001(3) -0.038(3) -0.055(3)
O21 0.250(7) 0.148(5) 0.119(4) -0.030(4) -0.025(4) 0.137(5)
C1 0.040(2) 0.0172(14) 0.0247(16) -0.0033(12) 0.0158(14) -0.0036(13)
C2 0.0263(16) 0.0210(14) 0.0217(15) 0.0003(12) 0.0101(12) -0.0022(12)
C3 0.0258(17) 0.0391(19) 0.0359(19) 0.0066(15) 0.0096(14) -0.0127(14)
C4 0.0271(18) 0.049(2) 0.0350(19) 0.0120(16) -0.0024(14) -0.0094(15)
C5 0.0267(17) 0.0306(16) 0.0225(16) 0.0046(13) 0.0049(12) -0.0042(13)
C6 0.0239(15) 0.0187(14) 0.0200(15) -0.0020(11) 0.0082(12) -0.0027(12)
C7 0.0232(15) 0.0207(14) 0.0203(15) 0.0002(11) 0.0046(12) -0.0007(12)
C8 0.0231(16) 0.0190(14) 0.0289(17) 0.0049(12) 0.0054(13) -0.0016(12)
C9 0.0217(16) 0.0378(18) 0.0248(16) 0.0081(13) 0.0041(12) -0.0022(13)
C10 0.054(2) 0.0360(19) 0.0201(16) 0.0025(14) 0.0014(15) -0.0031(17)
C11 0.049(2) 0.0341(19) 0.0259(18) 0.0056(14) -0.0015(15) -0.0025(16)
C12 0.0216(16) 0.0375(18) 0.0232(16) 0.0071(13) 0.0005(12) -0.0003(13)
C13 0.0310(18) 0.046(2) 0.0224(16) 0.0040(14) -0.0043(13) -0.0104(15)
C14 0.0313(18) 0.0388(19) 0.0323(18) 0.0028(14) -0.0031(14) -0.0147(15)
C15 0.0287(18) 0.047(2) 0.0238(17) 0.0093(15) -0.0013(13) 0.0091(16)
C16 0.0275(17) 0.0155(14) 0.0223(15) -0.0009(11) 0.0052(12) -0.0039(12)
C17 0.0233(15) 0.0161(13) 0.0189(14) -0.0008(11) 0.0048(11) 0.0000(11)
C18 0.0213(15) 0.0206(14) 0.0247(16) 0.0016(12) 0.0056(12) -0.0030(12)
C19 0.0274(16) 0.0209(14) 0.0224(15) 0.0018(12) 0.0070(12) -0.0016(12)
C20 0.0303(18) 0.0308(17) 0.0249(16) 0.0098(13) -0.0002(13) -0.0050(13)
C21 0.0263(17) 0.0304(17) 0.0314(17) 0.0069(13) -0.0016(13) -0.0091(13)
C22 0.0243(16) 0.0194(14) 0.0240(16) 0.0028(11) 0.0085(12) -0.0033(12)
C23 0.0299(17) 0.0173(14) 0.0240(16) 0.0001(12) 0.0113(13) -0.0004(12)
C24 0.0238(16) 0.0199(14) 0.0233(15) 0.0027(11) 0.0028(12) -0.0056(12)
C25 0.0270(17) 0.0245(16) 0.0373(19) 0.0093(13) 0.0051(14) 0.0032(13)
C26 0.0210(16) 0.0297(17) 0.0392(19) 0.0077(14) 0.0069(14) -0.0012(13)
C27 0.0328(18) 0.0207(15) 0.0248(16) 0.0015(12) 0.0084(13) -0.0091(13)
C28 0.0349(19) 0.0180(15) 0.045(2) 0.0021(14) 0.0140(15) -0.0002(13)
C29 0.0266(17) 0.0241(16) 0.0414(19) 0.0030(14) 0.0154(14) -0.0019(13)
C30 0.042(2) 0.0230(16) 0.0231(16) -0.0010(12) 0.0108(14) -0.0097(14)

loop_
_atom_type_symbol
_atom_type_description
_atom_type_scat_dispersion_real
_atom_type_scat_dispersion_imag
_atom_type_scat_source
C C 0.0033 0.0016 'International Tables Vol C Tables 4.2.6.8 and 6.1.1.4'
H H 0.0000 0.0000 'International Tables Vol C Tables 4.2.6.8 and 6.1.1.4'
O O 0.0106 0.0060 'International Tables Vol C Tables 4.2.6.8 and 6.1.1.4'
Cd Cd -0.8075 1.2024 'International Tables Vol C Tables 4.2.6.8 and 6.1.1.4'

loop_
_geom_angle_atom_site_label_1
_geom_angle_atom_site_label_2
_geom_angle_atom_site_label_3
_geom_angle
_geom_angle_site_symmetry_1
_geom_angle_site_symmetry_3
O11 Cd1 O7 90.27(9) 5_657 .
O11 Cd1 O1 144.71(9) 5_657 .
O7 Cd1 O1 91.80(8) . .
O11 Cd1 O6 80.68(10) 5_657 8_565
O7 Cd1 O6 129.14(8) . 8_565
O1 Cd1 O6 123.21(10) . 8_565
O11 Cd1 O13 133.06(11) 5_657 .
O7 Cd1 O13 74.83(10) . .
O1 Cd1 O13 81.14(12) . .
O6 Cd1 O13 75.80(12) 8_565 .
O11 Cd1 O5 92.24(9) 5_657 8_565
O7 Cd1 O5 177.01(8) . 8_565
O1 Cd1 O5 85.22(8) . 8_565
O6 Cd1 O5 52.99(8) 8_565 8_565
O13 Cd1 O5 104.52(9) . 8_565
O11 Cd1 O2 91.74(8) 5_657 .
O7 Cd1 O2 104.62(7) . .
O1 Cd1 O2 53.75(8) . .
O6 Cd1 O2 125.44(8) 8_565 .
O13 Cd1 O2 134.87(11) . .
O5 Cd1 O2 73.69(7) 8_565 .
O11 Cd1 H1W 122.1 5_657 .
O7 Cd1 H1W 89.7 . .
O1 Cd1 H1W 93.1 . .
O6 Cd1 H1W 56.3 8_565 .
O13 Cd1 H1W 19.5 . .
O5 Cd1 H1W 90.4 8_565 .
O2 Cd1 H1W 143.5 . .
O12 Cd2 O12 180.0 5_657 1_565
O12 Cd2 O2 89.83(8) 5_657 .
O12 Cd2 O2 90.17(8) 1_565 .
O12 Cd2 O2 90.17(8) 5_657 5_667
O12 Cd2 O2 89.83(8) 1_565 5_667
O2 Cd2 O2 180.000(1) . 5_667
O12 Cd2 O5 88.10(9) 5_657 4_546
O12 Cd2 O5 91.90(9) 1_565 4_546
O2 Cd2 O5 97.56(8) . 4_546
O2 Cd2 O5 82.44(8) 5_667 4_546
O12 Cd2 O5 91.90(9) 5_657 8_565
O12 Cd2 O5 88.10(9) 1_565 8_565
O2 Cd2 O5 82.44(8) . 8_565
O2 Cd2 O5 97.56(8) 5_667 8_565
O5 Cd2 O5 180.000(1) 4_546 8_565
O15 Cd3 O14 102.97(11) . .
O15 Cd3 O9 82.01(9) . 7_666
O14 Cd3 O9 90.32(9) . 7_666
O15 Cd3 O10 83.35(9) . 7_666
O14 Cd3 O10 144.30(9) . 7_666
O9 Cd3 O10 55.34(7) 7_666 7_666
O15 Cd3 O4 110.69(10) . .
O14 Cd3 O4 108.04(10) . .
O9 Cd3 O4 153.79(7) 7_666 .
O10 Cd3 O4 102.09(7) 7_666 .
O15 Cd3 O4 168.62(8) . 7_666
O14 Cd3 O4 83.06(9) . 7_666
O9 Cd3 O4 88.36(7) 7_666 7_666
O10 Cd3 O4 86.19(7) 7_666 7_666
O4 Cd3 O4 75.89(8) . 7_666
O15 Cd3 O3 76.74(9) . .
O14 Cd3 O3 76.99(10) . .
O9 Cd3 O3 151.93(8) 7_666 .
O10 Cd3 O3 137.90(8) 7_666 .
O4 Cd3 O3 53.60(7) . .
O4 Cd3 O3 114.28(8) 7_666 .
O15 Cd3 C23 81.22(9) . 7_666
O14 Cd3 C23 117.26(10) . 7_666
O9 Cd3 C23 27.34(8) 7_666 7_666
O10 Cd3 C23 28.01(8) 7_666 7_666
O4 Cd3 C23 129.14(8) . 7_666
O4 Cd3 C23 87.44(8) 7_666 7_666
O3 Cd3 C23 156.16(9) . 7_666
O8 Cd4 O8 107.63(13) 2_657 .
O8 Cd4 O16 158.68(10) 2_657 2_657
O8 Cd4 O16 88.84(10) . 2_657
O8 Cd4 O16 88.84(10) 2_657 .
O8 Cd4 O16 158.68(10) . .
O16 Cd4 O16 78.96(16) 2_657 .
O8 Cd4 O17 109.38(11) 2_657 .
O8 Cd4 O17 84.17(10) . .
O16 Cd4 O17 85.16(13) 2_657 .
O16 Cd4 O17 77.49(12) . .
O8 Cd4 O17 84.17(10) 2_657 2_657
O8 Cd4 O17 109.37(11) . 2_657
O16 Cd4 O17 77.49(12) 2_657 2_657
O16 Cd4 O17 85.17(13) . 2_657
O17 Cd4 O17 157.52(18) . 2_657
O8 Cd4 H9W 88.9 2_657 .
O8 Cd4 H9W 85.3 . .
O16 Cd4 H9W 106.3 2_657 .
O16 Cd4 H9W 81.5 . .
O17 Cd4 H9W 21.1 . .
O17 Cd4 H9W 165.1 2_657 .
C1 O1 Cd1 98.76(19) . .
C1 O2 Cd2 126.25(18) . .
C1 O2 Cd1 85.68(19) . .
Cd2 O2 Cd1 94.22(7) . .
C8 O3 Cd3 91.25(19) . .
C8 O4 Cd3 94.75(18) . .
C8 O4 Cd3 131.62(19) . 7_666
Cd3 O4 Cd3 104.11(8) . 7_666
C15 O5 Cd2 142.3(2) . 4_556
C15 O5 Cd1 88.9(2) . 8_564
Cd2 O5 Cd1 94.46(8) 4_556 8_564
C15 O6 Cd1 96.5(2) . 8_564
C16 O7 Cd1 132.25(19) . .
C16 O8 Cd4 115.02(19) . .
C23 O9 Cd3 92.40(18) . 7_666
C23 O10 Cd3 91.25(17) . 7_666
C30 O11 Cd1 131.5(2) . 5_657
C30 O12 Cd2 136.4(2) . 1_545
Cd1 O13 H1W 51.7 . .
Cd1 O13 H2W 123.9 . .
H1W O13 H2W 119.8 . .
Cd3 O14 H3W 112.7 . .
Cd3 O14 H4W 104.8 . .
H3W O14 H4W 109.1 . .
Cd3 O15 H5W 122.3 . .
Cd3 O15 H6W 131.7 . .
H5W O15 H6W 97.3 . .
Cd4 O16 H7W 118.6 . .
Cd4 O16 H8W 109.2 . .
H7W O16 H8W 127.3 . .
Cd4 O17 H9W 68.2 . .
Cd4 O17 H10W 140.5 . .
H9W O17 H10W 84.7 . .
H11W O18 H12W 113.3 . .
H13W O19 H14W 106.9 . .
H15W O20 H16W 154.2 . .
H17W O21 H18W 114.0 . .
O1 C1 O2 121.7(3) . .
O1 C1 C2 119.0(3) . .
O2 C1 C2 119.3(3) . .
C3 C2 C7 119.0(3) . .
C3 C2 C1 120.7(3) . .
C7 C2 C1 120.3(3) . .
C4 C3 C2 120.4(3) . .
C4 C3 H3 119.8 . .
C2 C3 H3 119.8 . .
C3 C4 C5 121.5(3) . .
C3 C4 H4 119.2 . .
C5 C4 H4 119.2 . .
C4 C5 C6 118.0(3) . .
C4 C5 C9 120.6(3) . .
C6 C5 C9 121.3(3) . .
C7 C6 C5 119.8(3) . .
C7 C6 C8 118.1(3) . .
C5 C6 C8 122.1(3) . .
C6 C7 C2 121.3(3) . .
C6 C7 H7 119.4 . .
C2 C7 H7 119.4 . .
O3 C8 O4 120.4(3) . .
O3 C8 C6 118.4(3) . .
O4 C8 C6 121.2(3) . .
C14 C9 C10 118.7(3) . .
C14 C9 C5 120.6(3) . .
C10 C9 C5 120.6(3) . .
C11 C10 C9 120.9(3) . .
C11 C10 H10 119.5 . .
C9 C10 H10 119.5 . .
C10 C11 C12 120.1(3) . .
C10 C11 H11 120.0 . .
C12 C11 H11 120.0 . .
C13 C12 C11 119.0(3) . .
C13 C12 C15 120.8(3) . .
C11 C12 C15 120.1(3) . .
C12 C13 C14 120.6(3) . .
C12 C13 H13 119.7 . .
C14 C13 H13 119.7 . .
C9 C14 C13 120.5(3) . .
C9 C14 H14 119.8 . .
C13 C14 H14 119.8 . .
O6 C15 O5 121.4(3) . .
O6 C15 C12 119.7(3) . .
O5 C15 C12 118.8(3) . .
O7 C16 O8 122.5(3) . .
O7 C16 C17 120.2(3) . .
O8 C16 C17 117.3(3) . .
C18 C17 C22 120.0(3) . .
C18 C17 C16 119.3(3) . .
C22 C17 C16 120.7(3) . .
C19 C18 C17 121.4(3) . .
C19 C18 H18 119.3 . .
C17 C18 H18 119.3 . .
C18 C19 C20 118.9(3) . .
C18 C19 C23 121.7(3) . .
C20 C19 C23 119.4(3) . .
C21 C20 C19 120.0(3) . .
C21 C20 H20 120.0 . .
C19 C20 H20 120.0 . .
C20 C21 C22 121.7(3) . .
C20 C21 H21 119.1 . .
C22 C21 H21 119.1 . .
C21 C22 C17 117.9(3) . .
C21 C22 C24 118.8(3) . .
C17 C22 C24 123.1(3) . .
O9 C23 O10 121.0(3) . .
O9 C23 C19 119.8(3) . .
O10 C23 C19 119.3(3) . .
O9 C23 Cd3 60.26(15) . 7_666
O10 C23 Cd3 60.74(15) . 7_666
C19 C23 Cd3 177.8(2) . 7_666
C29 C24 C25 118.3(3) . .
C29 C24 C22 120.1(3) . .
C25 C24 C22 121.5(3) . .
C26 C25 C24 120.9(3) . .
C26 C25 H25 119.6 . .
C24 C25 H25 119.6 . .
C25 C26 C27 120.6(3) . .
C25 C26 H26 119.7 . .
C27 C26 H26 119.7 . .
C26 C27 C28 118.7(3) . .
C26 C27 C30 121.1(3) . .
C28 C27 C30 120.1(3) . .
C29 C28 C27 120.7(3) . .
C29 C28 H28 119.7 . .
C27 C28 H28 119.7 . .
C28 C29 C24 120.8(3) . .
C28 C29 H29 119.6 . .
C24 C29 H29 119.6 . .
O11 C30 O12 126.0(3) . .
O11 C30 C27 116.9(3) . .
O12 C30 C27 117.1(3) . .

loop_
_geom_bond_atom_site_label_1
_geom_bond_atom_site_label_2
_geom_bond_distance
_geom_bond_site_symmetry_2
Cd1 O11 2.197(2) 5_657
Cd1 O7 2.280(2) .
Cd1 O1 2.288(2) .
Cd1 O6 2.380(3) 8_565
Cd1 O13 2.413(3) .
Cd1 O5 2.530(3) 8_565
Cd1 O2 2.566(2) .
Cd1 H1W 2.0010 .
Cd2 O12 2.228(2) 5_657
Cd2 O12 2.228(2) 1_565
Cd2 O2 2.304(2) .
Cd2 O2 2.304(2) 5_667
Cd2 O5 2.333(2) 4_546
Cd2 O5 2.333(2) 8_565
Cd3 O15 2.243(3) .
Cd3 O14 2.277(3) .
Cd3 O9 2.363(2) 7_666
Cd3 O10 2.373(2) 7_666
Cd3 O4 2.373(2) .
Cd3 O4 2.399(2) 7_666
Cd3 O3 2.461(2) .
Cd3 C23 2.719(3) 7_666
Cd4 O8 2.266(2) 2_657
Cd4 O8 2.266(2) .
Cd4 O16 2.299(3) 2_657
Cd4 O16 2.299(3) .
Cd4 O17 2.359(3) .
Cd4 O17 2.359(3) 2_657
Cd4 H9W 2.1909 .
O1 C1 1.260(4) .
O2 C1 1.267(4) .
O3 C8 1.244(4) .
O4 C8 1.269(4) .
O4 Cd3 2.399(2) 7_666
O5 C15 1.269(4) .
O5 Cd2 2.333(2) 4_556
O5 Cd1 2.530(3) 8_564
O6 C15 1.247(4) .
O6 Cd1 2.380(3) 8_564
O7 C16 1.244(4) .
O8 C16 1.265(4) .
O9 C23 1.250(4) .
O9 Cd3 2.363(2) 7_666
O10 C23 1.278(4) .
O10 Cd3 2.373(2) 7_666
O11 C30 1.252(4) .
O11 Cd1 2.197(2) 5_657
O12 C30 1.270(4) .
O12 Cd2 2.228(2) 1_545
O13 H1W 0.8502 .
O13 H2W 0.8500 .
O14 H3W 0.8497 .
O14 H4W 0.8503 .
O15 H5W 0.8502 .
O15 H6W 0.8501 .
O16 H7W 0.8501 .
O16 H8W 0.8502 .
O17 H9W 0.8501 .
O17 H10W 0.7611 .
O18 H11W 0.8501 .
O18 H12W 0.8504 .
O19 H13W 0.8501 .
O19 H14W 0.8503 .
O20 H15W 0.8498 .
O20 H16W 0.8502 .
O21 H17W 0.8502 .
O21 H18W 0.8502 .
C1 C2 1.495(4) .
C2 C3 1.386(4) .
C2 C7 1.390(4) .
C3 C4 1.377(5) .
C3 H3 0.9300 .
C4 C5 1.400(5) .
C4 H4 0.9300 .
C5 C6 1.408(4) .
C5 C9 1.481(4) .
C6 C7 1.389(4) .
C6 C8 1.498(4) .
C7 H7 0.9300 .
C9 C14 1.383(5) .
C9 C10 1.385(5) .
C10 C11 1.384(5) .
C10 H10 0.9300 .
C11 C12 1.388(5) .
C11 H11 0.9300 .
C12 C13 1.383(5) .
C12 C15 1.492(4) .
C13 C14 1.386(5) .
C13 H13 0.9300 .
C14 H14 0.9300 .
C16 C17 1.508(4) .
C17 C18 1.391(4) .
C17 C22 1.400(4) .
C18 C19 1.384(4) .
C18 H18 0.9300 .
C19 C20 1.391(4) .
C19 C23 1.498(4) .
C20 C21 1.379(4) .
C20 H20 0.9300 .
C21 C22 1.399(4) .
C21 H21 0.9300 .
C22 C24 1.482(4) .
C23 Cd3 2.720(3) 7_666
C24 C29 1.387(4) .
C24 C25 1.390(4) .
C25 C26 1.377(4) .
C25 H25 0.9300 .
C26 C27 1.384(4) .
C26 H26 0.9300 .
C27 C28 1.387(5) .
C27 C30 1.506(4) .
C28 C29 1.377(4) .
C28 H28 0.9300 .
C29 H29 0.9300 .

loop_
_geom_hbond_atom_site_label_D
_geom_hbond_atom_site_label_H
_geom_hbond_atom_site_label_A
_geom_hbond_distance_DH
_geom_hbond_distance_HA
_geom_hbond_distance_DA
_geom_hbond_angle_DHA
_geom_hbond_site_symmetry_A
O21 H18W O17 0.85 2.42 2.897(6) 116.0 1_565
O21 H17W O5 0.85 2.17 3.023(5) 179.5 7_666
O20 H16W O11 0.85 2.10 2.955(4) 179.9 6_655
O20 H15W O9 0.85 2.05 2.897(5) 179.9 7_656
O19 H14W O13 0.85 2.04 2.885(5) 179.4 2_657
O19 H13W O10 0.85 1.95 2.796(4) 179.5 .
O18 H12W O10 0.85 2.08 2.928(4) 179.7 .
O18 H11W O6 0.85 2.08 2.935(4) 179.7 7_666
O17 H10W O21 0.76 2.54 2.897(6) 111.0 1_545
O17 H9W O7 0.85 2.19 3.044(4) 179.6 2_657
O16 H8W O21 0.85 2.17 3.021(7) 179.5 1_545
O16 H7W O3 0.85 1.82 2.669(4) 179.6 2_647
O15 H6W O8 0.85 1.97 2.823(3) 179.6 1_565
O15 H5W O18 0.85 1.88 2.728(4) 179.9 1_565
O14 H4W O17 0.85 2.06 2.908(5) 178.9 1_565
O14 H3W O19 0.85 2.00 2.850(5) 179.2 .
O13 H2W O8 0.85 2.23 3.084(4) 179.5 2_657
O13 H1W O6 0.85 2.09 2.944(5) 179.6 8_565

loop_
_geom_torsion_atom_site_label_1
_geom_torsion_atom_site_label_2
_geom_torsion_atom_site_label_3
_geom_torsion_atom_site_label_4
_geom_torsion
_geom_torsion_site_symmetry_1
_geom_torsion_site_symmetry_4
O11 Cd1 O1 C1 12.1(3) 5_657 .
O7 Cd1 O1 C1 105.11(19) . .
O6 Cd1 O1 C1 -114.05(19) 8_565 .
O13 Cd1 O1 C1 179.5(2) . .
O5 Cd1 O1 C1 -75.02(19) 8_565 .
O2 Cd1 O1 C1 -1.76(17) . .
O12 Cd2 O2 C1 -149.9(3) 5_657 .
O12 Cd2 O2 C1 30.1(3) 1_565 .
O2 Cd2 O2 C1 -54(3) 5_667 .
O5 Cd2 O2 C1 122.0(3) 4_546 .
O5 Cd2 O2 C1 -58.0(3) 8_565 .
O12 Cd2 O2 Cd1 -62.18(8) 5_657 .
O12 Cd2 O2 Cd1 117.82(8) 1_565 .
O2 Cd2 O2 Cd1 33.3(4) 5_667 .
O5 Cd2 O2 Cd1 -150.24(8) 4_546 .
O5 Cd2 O2 Cd1 29.76(8) 8_565 .
O11 Cd1 O2 C1 -170.31(17) 5_657 .
O7 Cd1 O2 C1 -79.57(17) . .
O1 Cd1 O2 C1 1.74(16) . .
O6 Cd1 O2 C1 109.90(18) 8_565 .
O13 Cd1 O2 C1 3.4(2) . .
O5 Cd1 O2 C1 97.87(17) 8_565 .
O11 Cd1 O2 Cd2 63.60(9) 5_657 .
O7 Cd1 O2 Cd2 154.34(7) . .
O1 Cd1 O2 Cd2 -124.35(11) . .
O6 Cd1 O2 Cd2 -16.19(13) 8_565 .
O13 Cd1 O2 Cd2 -122.66(12) . .
O5 Cd1 O2 Cd2 -28.22(7) 8_565 .
O15 Cd3 O3 C8 129.0(2) . .
O14 Cd3 O3 C8 -124.1(2) . .
O9 Cd3 O3 C8 170.83(17) 7_666 .
O10 Cd3 O3 C8 65.0(2) 7_666 .
O4 Cd3 O3 C8 0.34(17) . .
O4 Cd3 O3 C8 -48.0(2) 7_666 .
C23 Cd3 O3 C8 106.1(3) 7_666 .
O15 Cd3 O4 C8 -54.67(19) . .
O14 Cd3 O4 C8 57.37(19) . .
O9 Cd3 O4 C8 -170.19(18) 7_666 .
O10 Cd3 O4 C8 -142.04(17) 7_666 .
O4 Cd3 O4 C8 135.1(2) 7_666 .
O3 Cd3 O4 C8 -0.33(17) . .
C23 Cd3 O4 C8 -150.23(17) 7_666 .
O15 Cd3 O4 Cd3 170.26(9) . 7_666
O14 Cd3 O4 Cd3 -77.70(11) . 7_666
O9 Cd3 O4 Cd3 54.73(19) 7_666 7_666
O10 Cd3 O4 Cd3 82.88(9) 7_666 7_666
O4 Cd3 O4 Cd3 0.0 7_666 7_666
O3 Cd3 O4 Cd3 -135.41(13) . 7_666
C23 Cd3 O4 Cd3 74.69(12) 7_666 7_666
O11 Cd1 O7 C16 137.7(3) 5_657 .
O1 Cd1 O7 C16 -7.0(3) . .
O6 Cd1 O7 C16 -144.1(3) 8_565 .
O13 Cd1 O7 C16 -87.3(3) . .
O5 Cd1 O7 C16 -9.5(17) 8_565 .
O2 Cd1 O7 C16 45.9(3) . .
O8 Cd4 O8 C16 -79.3(2) 2_657 .
O16 Cd4 O8 C16 86.9(2) 2_657 .
O16 Cd4 O8 C16 141.6(3) . .
O17 Cd4 O8 C16 172.2(2) . .
O17 Cd4 O8 C16 10.6(2) 2_657 .
Cd1 O1 C1 O2 3.4(3) . .
Cd1 O1 C1 C2 -175.6(2) . .
Cd2 O2 C1 O1 89.1(3) . .
Cd1 O2 C1 O1 -3.0(3) . .
Cd2 O2 C1 C2 -92.0(3) . .
Cd1 O2 C1 C2 176.0(2) . .
O1 C1 C2 C3 176.1(3) . .
O2 C1 C2 C3 -2.9(4) . .
O1 C1 C2 C7 -2.8(4) . .
O2 C1 C2 C7 178.2(3) . .
C7 C2 C3 C4 -0.9(5) . .
C1 C2 C3 C4 -179.8(3) . .
C2 C3 C4 C5 0.3(6) . .
C3 C4 C5 C6 0.7(5) . .
C3 C4 C5 C9 -178.1(3) . .
C4 C5 C6 C7 -1.2(5) . .
C9 C5 C6 C7 177.6(3) . .
C4 C5 C6 C8 179.1(3) . .
C9 C5 C6 C8 -2.2(5) . .
C5 C6 C7 C2 0.7(4) . .
C8 C6 C7 C2 -179.6(3) . .
C3 C2 C7 C6 0.4(4) . .
C1 C2 C7 C6 179.3(3) . .
Cd3 O3 C8 O4 -0.6(3) . .
Cd3 O3 C8 C6 179.7(2) . .
Cd3 O4 C8 O3 0.6(3) . .
Cd3 O4 C8 O3 114.3(3) 7_666 .
Cd3 O4 C8 C6 -179.7(2) . .
Cd3 O4 C8 C6 -66.0(4) 7_666 .
C7 C6 C8 O3 -47.5(4) . .
C5 C6 C8 O3 132.2(3) . .
C7 C6 C8 O4 132.7(3) . .
C5 C6 C8 O4 -47.5(4) . .
C4 C5 C9 C14 -58.6(5) . .
C6 C5 C9 C14 122.6(4) . .
C4 C5 C9 C10 122.8(4) . .
C6 C5 C9 C10 -55.9(5) . .
C14 C9 C10 C11 -3.7(5) . .
C5 C9 C10 C11 174.9(3) . .
C9 C10 C11 C12 0.7(6) . .
C10 C11 C12 C13 3.0(5) . .
C10 C11 C12 C15 -173.0(3) . .
C11 C12 C13 C14 -3.7(5) . .
C15 C12 C13 C14 172.3(3) . .
C10 C9 C14 C13 3.0(5) . .
C5 C9 C14 C13 -175.6(3) . .
C12 C13 C14 C9 0.7(5) . .
Cd1 O6 C15 O5 -4.8(4) 8_564 .
Cd1 O6 C15 C12 171.4(3) 8_564 .
Cd2 O5 C15 O6 -91.5(5) 4_556 .
Cd1 O5 C15 O6 4.4(4) 8_564 .
Cd2 O5 C15 C12 92.3(4) 4_556 .
Cd1 O5 C15 C12 -171.7(3) 8_564 .
C13 C12 C15 O6 -163.7(3) . .
C11 C12 C15 O6 12.3(5) . .
C13 C12 C15 O5 12.5(5) . .
C11 C12 C15 O5 -171.5(3) . .
Cd1 O7 C16 O8 131.4(3) . .
Cd1 O7 C16 C17 -49.4(4) . .
Cd4 O8 C16 O7 17.1(4) . .
Cd4 O8 C16 C17 -162.03(19) . .
O7 C16 C17 C18 129.2(3) . .
O8 C16 C17 C18 -51.6(4) . .
O7 C16 C17 C22 -49.8(4) . .
O8 C16 C17 C22 129.4(3) . .
C22 C17 C18 C19 0.7(4) . .
C16 C17 C18 C19 -178.2(3) . .
C17 C18 C19 C20 0.6(4) . .
C17 C18 C19 C23 179.3(3) . .
C18 C19 C20 C21 -1.2(5) . .
C23 C19 C20 C21 -179.9(3) . .
C19 C20 C21 C22 0.6(5) . .
C20 C21 C22 C17 0.7(5) . .
C20 C21 C22 C24 -174.9(3) . .
C18 C17 C22 C21 -1.3(4) . .
C16 C17 C22 C21 177.6(3) . .
C18 C17 C22 C24 174.0(3) . .
C16 C17 C22 C24 -7.1(4) . .
Cd3 O9 C23 O10 1.9(3) 7_666 .
Cd3 O9 C23 C19 -177.5(2) 7_666 .
Cd3 O10 C23 O9 -1.9(3) 7_666 .
Cd3 O10 C23 C19 177.5(2) 7_666 .
C18 C19 C23 O9 179.1(3) . .
C20 C19 C23 O9 -2.3(4) . .
C18 C19 C23 O10 -0.4(4) . .
C20 C19 C23 O10 178.3(3) . .
C18 C19 C23 Cd3 89(6) . 7_666
C20 C19 C23 Cd3 -93(6) . 7_666
C21 C22 C24 C29 122.6(3) . .
C17 C22 C24 C29 -52.7(4) . .
C21 C22 C24 C25 -53.8(4) . .
C17 C22 C24 C25 130.9(3) . .
C29 C24 C25 C26 -1.1(5) . .
C22 C24 C25 C26 175.3(3) . .
C24 C25 C26 C27 0.9(5) . .
C25 C26 C27 C28 0.1(5) . .
C25 C26 C27 C30 -179.5(3) . .
C26 C27 C28 C29 -1.0(5) . .
C30 C27 C28 C29 178.7(3) . .
C27 C28 C29 C24 0.8(5) . .
C25 C24 C29 C28 0.3(5) . .
C22 C24 C29 C28 -176.2(3) . .
Cd1 O11 C30 O12 -9.6(5) 5_657 .
Cd1 O11 C30 C27 169.8(2) 5_657 .
Cd2 O12 C30 O11 14.1(5) 1_545 .
Cd2 O12 C30 C27 -165.3(2) 1_545 .
C26 C27 C30 O11 13.5(4) . .
C28 C27 C30 O11 -166.2(3) . .
C26 C27 C30 O12 -167.1(3) . .
C28 C27 C30 O12 13.3(4) . .
